data_4115873
loop_
_publ_author_name
'Sanshiro Komiya'
'Shin-ya Muroi'
'Masaki Furuya'
'Masafumi Hirano'

_publ_contact_author_address
;
Department of Applied Chemistry
Tokyo University of Agriculture and Technology
2-24-16 Nakacho, Koganei, Tokyo 184-8588, Japan
;
_publ_contact_author_email ' komiya@cc.tuat.ac.jp '
_publ_contact_author_fax ' +81-42-387-7500 '
_publ_contact_author_name ' Sanshiro Komiya'
_publ_contact_author_phone ' +81-42-388-7043 '
_publ_section_title
;
 Regio- and Stereoselective Insertion Reactions of Thiiranes into Pt-Mn
 (or Re) Bond in Organoplatinum-Manganese or -Rhenium Heterodinuclear
 Complexes as Intermediates toward Desulfurization Reaction
;
_journal_name_full 'Journal of the American Chemical Society'
_journal_page_first 170
_journal_page_last 171
_journal_paper_doi 10.1021/ja993185m
_journal_volume 122
_journal_year 2000
_chemical_formula_sum 'C39 H38 Mn O5 P2 Pt S'
_chemical_formula_weight 930.76
_space_group_IT_number 2
_symmetry_cell_setting triclinic
_symmetry_Int_Tables_number 2
_symmetry_space_group_name_Hall '-P 1'
_symmetry_space_group_name_H-M 'P -1'
_audit_creation_date 'Sun May 30 13:02:49 1999'
_audit_creation_method 'from TEXRAY.INF file'
_cell_angle_alpha 106.7(4)
_cell_angle_beta 103.9(4)
_cell_angle_gamma 84.8(4)
_cell_formula_units_Z 2
_cell_length_a 13.09(6)
_cell_length_b 14.23(7)
_cell_length_c 10.79(5)
_cell_measurement_reflns_used 25
_cell_measurement_temperature 113.2
_cell_measurement_theta_max 15.3
_cell_measurement_theta_min 14.2
_cell_volume 1868(16)
_computing_cell_refinement 'Rigaku/AFC Diffractometer Control'
_computing_data_collection 'Rigaku/AFC Diffractometer Control'
_computing_data_reduction teXsan
_computing_publication_material teXsan
_computing_structure_refinement teXsan
_computing_structure_solution 'DIRDIF92 (PATTY)'
_diffrn_ambient_temperature 113.2
_diffrn_measurement_device_type 'Rigaku AFC7R'
_diffrn_measurement_method \w-2\q
_diffrn_orient_matrix_UB_11 -0.07162
_diffrn_orient_matrix_UB_12 -0.02839
_diffrn_orient_matrix_UB_13 -0.02444
_diffrn_orient_matrix_UB_21 0.03243
_diffrn_orient_matrix_UB_22 -0.06747
_diffrn_orient_matrix_UB_23 -0.01264
_diffrn_orient_matrix_UB_31 0.00432
_diffrn_orient_matrix_UB_32 0.00471
_diffrn_orient_matrix_UB_33 0.09534
_diffrn_radiation_detector 'scintillation counter'
_diffrn_radiation_monochromator graphite
_diffrn_radiation_source 'Rigaku rotating anode'
_diffrn_radiation_type 'Mo K\a'
_diffrn_radiation_wavelength 0.7107
_diffrn_reflns_av_R_equivalents 0.061
_diffrn_reflns_av_sigmaI/netI 0.069
_diffrn_reflns_limit_h_max 16
_diffrn_reflns_limit_h_min 0
_diffrn_reflns_limit_k_max 18
_diffrn_reflns_limit_k_min -18
_diffrn_reflns_limit_l_max 13
_diffrn_reflns_limit_l_min -13
_diffrn_reflns_number 8866
_diffrn_reflns_reduction_process 'Lp corrections applied'
_diffrn_reflns_theta_max 27.55
_diffrn_reflns_theta_min 2.82
_diffrn_standards_decay_% -3.52
_diffrn_standards_interval_count 150
_diffrn_standards_number 3
_exptl_absorpt_coefficient_mu 4.244
_exptl_absorpt_correction_T_max 0.998
_exptl_absorpt_correction_T_min 0.685
_exptl_absorpt_correction_type psi-scan
_exptl_absorpt_process_details '(North, Phillips & Mathews, 1968)'
_exptl_crystal_colour yellow
_exptl_crystal_density_diffrn 1.653
_exptl_crystal_description prismatic
_exptl_crystal_F_000 922.00
_exptl_crystal_size_max 0.060
_exptl_crystal_size_mid 0.020
_exptl_crystal_size_min 0.010
_refine_diff_density_max 7.12
_refine_diff_density_min -5.30
_refine_ls_extinction_method none
_refine_ls_goodness_of_fit_ref 1.780
_refine_ls_hydrogen_treatment noref
_refine_ls_matrix_type full
_refine_ls_number_constraints 0
_refine_ls_number_parameters 443
_refine_ls_number_reflns 6475
_refine_ls_number_restraints 0
_refine_ls_R_factor_all 0.0789
_refine_ls_R_factor_gt 0.0789
_refine_ls_shift/su_max 10.2910
_refine_ls_shift/su_mean 0.0300
_refine_ls_structure_factor_coef F
_refine_ls_weighting_details 'w =3D 1/[\s^2^(Fo) + 0.00230|Fo|^2^]'
_refine_ls_weighting_scheme calc
_refine_ls_wR_factor_gt 0.1075
_refine_ls_wR_factor_ref 0.1075
_reflns_number_gt 6475
_reflns_number_total 8488
_reflns_threshold_expression >2.0sigma(I)
_cod_data_source_file ja993185m_3.cif
_cod_data_source_block cis-10
_cod_original_cell_volume 1869(16)
_cod_original_sg_symbol_H-M 'P -1 '
_cod_original_formula_sum 'C39 H38 Mn O5 P2 Pt S '
_cod_database_code 4115873

loop_
_symmetry_equiv_pos_as_xyz
x,y,z
-x,-y,-z

loop_
_atom_site_label
_atom_site_type_symbol
_atom_site_fract_x
_atom_site_fract_y
_atom_site_fract_z
_atom_site_U_iso_or_equiv
_atom_site_adp_type
_atom_site_occupancy
_atom_site_calc_flag
Pt Pt 0.15569(3) 0.16790(3) 0.40652(4) 0.0189(1) Uani 1.00 d
Mn(1) Mn -0.1061(1) 0.2029(1) 0.1682(2) 0.0220(4) Uani 1.00 d
S(1) S 0.0178(2) 0.2825(2) 0.3639(3) 0.0234(7) Uani 1.00 d
P(1) P 0.2798(2) 0.0509(2) 0.4314(3) 0.0234(8) Uani 1.00 d
P(2) P 0.2617(2) 0.2165(2) 0.2938(3) 0.0212(7) Uani 1.00 d
O(1) O -0.3119(8) 0.2499(9) 0.243(1) 0.046(3) Uani 1.00 d
O(2) O -0.2891(8) 0.1252(8) -0.051(1) 0.042(3) Uani 1.00 d
O(3) O -0.1174(10) 0.3905(7) 0.091(1) 0.042(3) Uani 1.00 d
O(4) O 0.0554(8) 0.0970(7) 0.021(1) 0.037(3) Uani 1.00 d
O(5) O -0.1229(8) 0.0234(7) 0.2547(10) 0.034(3) Uani 1.00 d
C(1) C 0.0847(10) 0.119(1) 0.531(1) 0.031(3) Uani 1.00 d
C(2) C 0.3864(9) 0.0625(9) 0.351(1) 0.024(3) Uani 1.00 d
C(3) C 0.3409(10) 0.1067(9) 0.234(1) 0.026(3) Uani 1.00 d
C(4) C 0.3470(9) 0.0556(10) 0.604(1) 0.024(3) Uani 1.00 d
C(5) C 0.401(1) 0.1383(10) 0.685(1) 0.030(3) Uani 1.00 d
C(6) C 0.450(1) 0.148(1) 0.813(1) 0.040(4) Uani 1.00 d
C(7) C 0.440(1) 0.069(1) 0.869(1) 0.035(4) Uani 1.00 d
C(8) C 0.385(1) -0.011(1) 0.795(1) 0.033(4) Uani 1.00 d
C(9) C 0.3378(10) -0.020(1) 0.662(1) 0.027(3) Uani 1.00 d
C(10) C 0.237(1) -0.0737(9) 0.354(1) 0.023(3) Uani 1.00 d
C(11) C 0.311(1) -0.152(1) 0.346(1) 0.036(4) Uani 1.00 d
C(12) C 0.279(1) -0.247(1) 0.283(1) 0.041(4) Uani 1.00 d
C(13) C 0.173(2) -0.264(1) 0.224(1) 0.045(5) Uani 1.00 d
C(14) C 0.099(1) -0.188(1) 0.230(1) 0.041(4) Uani 1.00 d
C(15) C 0.130(1) -0.091(1) 0.296(1) 0.033(4) Uani 1.00 d
C(16) C 0.3616(9) 0.2993(9) 0.411(1) 0.025(3) Uani 1.00 d
C(17) C 0.351(1) 0.3437(10) 0.540(1) 0.029(3) Uani 1.00 d
C(18) C 0.430(1) 0.404(1) 0.634(2) 0.042(4) Uani 1.00 d
C(19) C 0.519(1) 0.415(1) 0.598(2) 0.046(4) Uani 1.00 d
C(20) C 0.535(1) 0.370(1) 0.470(2) 0.046(5) Uani 1.00 d
C(21) C 0.455(1) 0.312(1) 0.375(2) 0.037(4) Uani 1.00 d
C(22) C 0.222(1) 0.274(1) 0.160(1) 0.029(3) Uani 1.00 d
C(23) C 0.174(1) 0.367(1) 0.185(1) 0.032(4) Uani 1.00 d
C(24) C 0.139(1) 0.416(1) 0.085(2) 0.045(5) Uani 1.00 d
C(25) C 0.153(1) 0.370(1) -0.047(1) 0.034(4) Uani 1.00 d
C(26) C 0.201(1) 0.278(1) -0.071(1) 0.042(4) Uani 1.00 d
C(27) C 0.235(1) 0.230(1) 0.028(1) 0.034(4) Uani 1.00 d
C(28) C -0.015(1) 0.376(1) 0.614(1) 0.042(4) Uani 1.00 d
C(29) C -0.065(1) 0.3041(10) 0.485(1) 0.029(3) Uani 1.00 d
C(30) C -0.177(1) 0.334(1) 0.420(1) 0.031(3) Uani 1.00 d
C(31) C -0.184(1) 0.439(1) 0.407(2) 0.046(4) Uani 1.00 d
C(32) C -0.218(1) 0.264(1) 0.279(1) 0.031(3) Uani 1.00 d
C(33) C -0.218(1) 0.1542(10) 0.031(1) 0.033(4) Uani 1.00 d
C(34) C -0.113(1) 0.318(1) 0.119(1) 0.033(4) Uani 1.00 d
C(35) C -0.004(1) 0.1408(9) 0.077(1) 0.027(3) Uani 1.00 d
C(36) C -0.113(1) 0.0946(10) 0.227(1) 0.028(3) Uani 1.00 d
C(37) C 0.449(2) 0.433(1) 0.036(2) 0.058(6) Uani 1.00 d
C(38) C 0.395(1) 0.518(2) 0.004(2) 0.061(6) Uani 1.00 d
C(39) C 0.445(2) 0.585(1) -0.032(2) 0.059(6) Uani 1.00 d
H H 0.3213 0.5296 0.0081 0.0716 Uiso 1.00 d
H H 0.0679 0.0514 0.4916 0.0376 Uiso 1.00 d
H H 0.1320 0.1258 0.6145 0.0376 Uiso 1.00 d
H H 0.2975 0.0603 0.1642 0.0304 Uiso 1.00 d
H H 0.3963 0.1241 0.2030 0.0304 Uiso 1.00 d
H H 0.4633 0.2820 0.2872 0.0444 Uiso 1.00 d
H H 0.5982 0.3792 0.4472 0.0551 Uiso 1.00 d
H H 0.5732 0.4538 0.6614 0.0552 Uiso 1.00 d
H H 0.4212 0.4366 0.7208 0.0498 Uiso 1.00 d
H H 0.2891 0.3337 0.5654 0.0345 Uiso 1.00 d
H H 0.2682 0.1666 0.0073 0.0409 Uiso 1.00 d
H H 0.2103 0.2465 -0.1582 0.0506 Uiso 1.00 d
H H 0.1301 0.4015 -0.1151 0.0411 Uiso 1.00 d
H H 0.1065 0.4795 0.1052 0.0536 Uiso 1.00 d
H H 0.1643 0.3986 0.2722 0.0387 Uiso 1.00 d
H H 0.4039 0.1912 0.6487 0.0362 Uiso 1.00 d
H H 0.4888 0.2043 0.8650 0.0487 Uiso 1.00 d
H H 0.4734 0.0738 0.9594 0.0416 Uiso 1.00 d
H H 0.3785 -0.0614 0.8332 0.0400 Uiso 1.00 d
H H 0.2992 -0.0769 0.6104 0.0321 Uiso 1.00 d
H H 0.3836 -0.1394 0.3840 0.0429 Uiso 1.00 d
H H 0.3283 -0.3007 0.2808 0.0485 Uiso 1.00 d
H H 0.1507 -0.3294 0.1785 0.0540 Uiso 1.00 d
H H 0.0267 -0.2010 0.1884 0.0492 Uiso 1.00 d
H H 0.0799 -0.0380 0.3022 0.0391 Uiso 1.00 d
H H 0.0527 0.3518 0.6483 0.0504 Uiso 1.00 d
H H -0.0085 0.4373 0.5982 0.0504 Uiso 1.00 d
H H -0.0579 0.3844 0.6761 0.0504 Uiso 1.00 d
H H -0.1599 0.4837 0.4914 0.0552 Uiso 1.00 d
H H -0.1405 0.4433 0.3492 0.0552 Uiso 1.00 d
H H -0.2545 0.4553 0.3707 0.0552 Uiso 1.00 d
H H 0.4389 0.1040 0.4142 0.0289 Uiso 1.00 d
H H 0.4167 -0.0006 0.3197 0.0289 Uiso 1.00 d
H H -0.0699 0.2429 0.5032 0.0351 Uiso 1.00 d
H H -0.2236 0.3300 0.4746 0.0369 Uiso 1.00 d
H H 0.3213 0.5296 0.0081 0.0716 Uiso 1.00 d

loop_
_atom_site_aniso_label
_atom_site_aniso_U_11
_atom_site_aniso_U_22
_atom_site_aniso_U_33
_atom_site_aniso_U_12
_atom_site_aniso_U_13
_atom_site_aniso_U_23
Pt 0.0161(2) 0.0279(3) 0.0164(2) 0.0007(2) 0.0072(2) 0.0091(2)
Mn(1) 0.0229(9) 0.0268(9) 0.0187(9) 0.0003(7) 0.0075(7) 0.0080(7)
S(1) 0.022(1) 0.030(2) 0.019(1) 0.000(1) 0.009(1) 0.005(1)
P(1) 0.018(1) 0.034(2) 0.021(1) -0.003(1) 0.007(1) 0.008(1)
P(2) 0.020(1) 0.027(2) 0.021(1) 0.000(1) 0.010(1) 0.009(1)
O(1) 0.024(5) 0.061(7) 0.046(6) 0.001(5) 0.008(5) 0.002(5)
O(2) 0.038(6) 0.053(6) 0.032(5) -0.018(5) -0.004(5) 0.013(5)
O(3) 0.060(7) 0.030(5) 0.037(6) -0.010(5) 0.007(5) 0.008(4)
O(4) 0.036(5) 0.036(5) 0.043(6) -0.001(4) 0.025(5) 0.005(4)
O(5) 0.039(6) 0.037(5) 0.036(5) 0.000(4) 0.017(4) 0.020(4)
C(1) 0.017(6) 0.043(8) 0.034(7) -0.003(5) 0.006(5) 0.008(6)
C(2) 0.013(5) 0.023(6) 0.038(7) 0.004(4) 0.007(5) 0.011(5)
C(3) 0.026(6) 0.025(6) 0.033(7) 0.004(5) 0.023(5) 0.007(5)
C(4) 0.020(6) 0.039(7) 0.016(5) 0.011(5) 0.007(4) 0.013(5)
C(5) 0.035(7) 0.032(7) 0.028(7) 0.003(5) 0.012(6) 0.012(5)
C(6) 0.045(9) 0.037(8) 0.030(7) 0.007(7) 0.004(6) 0.000(6)
C(7) 0.032(7) 0.050(8) 0.017(6) 0.009(6) 0.006(5) 0.003(6)
C(8) 0.029(7) 0.054(9) 0.028(7) -0.002(6) 0.010(6) 0.025(6)
C(9) 0.020(6) 0.042(7) 0.025(6) -0.004(5) 0.008(5) 0.016(5)
C(10) 0.037(7) 0.023(6) 0.017(5) 0.006(5) 0.015(5) 0.013(4)
C(11) 0.037(8) 0.045(8) 0.029(7) 0.012(6) 0.015(6) 0.013(6)
C(12) 0.055(10) 0.034(8) 0.030(7) 0.005(7) 0.008(7) 0.008(6)
C(13) 0.08(1) 0.033(8) 0.026(7) -0.007(8) 0.019(8) 0.006(6)
C(14) 0.044(9) 0.054(9) 0.026(7) -0.020(7) 0.007(6) 0.006(6)
C(15) 0.035(7) 0.038(7) 0.032(7) -0.007(6) 0.014(6) 0.014(6)
C(16) 0.012(5) 0.032(6) 0.034(7) -0.003(4) 0.006(5) 0.012(5)
C(17) 0.026(6) 0.035(7) 0.021(6) -0.003(5) 0.006(5) 0.001(5)
C(18) 0.039(8) 0.036(8) 0.045(9) 0.003(6) 0.000(7) 0.011(7)
C(19) 0.048(9) 0.026(7) 0.06(1) -0.005(6) -0.003(8) 0.009(7)
C(20) 0.025(7) 0.045(9) 0.07(1) 0.001(6) 0.004(7) 0.020(8)
C(21) 0.028(7) 0.040(8) 0.051(9) 0.001(6) 0.014(6) 0.021(7)
C(22) 0.028(6) 0.037(7) 0.029(7) 0.001(5) 0.017(5) 0.014(5)
C(23) 0.047(8) 0.035(7) 0.022(6) 0.002(6) 0.013(6) 0.013(5)
C(24) 0.06(1) 0.039(8) 0.041(9) 0.002(7) 0.022(8) 0.011(7)
C(25) 0.047(8) 0.034(7) 0.025(7) -0.005(6) 0.010(6) 0.009(5)
C(26) 0.043(8) 0.07(1) 0.017(6) -0.020(8) 0.011(6) 0.013(7)
C(27) 0.037(8) 0.042(8) 0.029(7) -0.008(6) 0.014(6) 0.010(6)
C(28) 0.048(9) 0.050(9) 0.023(7) -0.017(7) 0.012(6) -0.006(6)
C(29) 0.038(7) 0.034(7) 0.017(6) 0.002(6) 0.018(5) 0.002(5)
C(30) 0.031(7) 0.035(7) 0.026(6) 0.000(5) 0.013(5) 0.002(5)
C(31) 0.045(9) 0.031(7) 0.055(10) 0.000(7) 0.011(8) -0.001(7)
C(32) 0.028(7) 0.036(7) 0.029(7) 0.001(5) 0.005(5) 0.013(6)
C(33) 0.049(9) 0.030(7) 0.023(7) -0.004(6) 0.012(6) 0.006(5)
C(34) 0.034(7) 0.046(8) 0.017(6) 0.002(6) 0.002(5) 0.007(5)
C(35) 0.033(7) 0.027(6) 0.023(6) -0.010(5) 0.008(5) 0.005(5)
C(36) 0.026(6) 0.033(7) 0.030(7) 0.008(5) 0.017(5) 0.011(5)
C(37) 0.05(1) 0.06(1) 0.06(1) -0.011(9) -0.001(9) 0.012(9)
C(38) 0.041(10) 0.08(1) 0.05(1) -0.004(9) 0.006(8) -0.006(10)
C(39) 0.07(1) 0.05(1) 0.05(1) -0.012(9) -0.004(9) 0.003(8)

loop_
_atom_type_symbol
_atom_type_description
_atom_type_scat_dispersion_real
_atom_type_scat_dispersion_imag
_atom_type_scat_source
C C 0.003 0.002
;International Tables for Crystallography
(1992, Vol. C, Tables 4.2.6.8 and 6.1.1.1)
;
H H 0.000 0.000
;International Tables for Crystallography
(1992, Vol. C, Table 6.1.1.2)
;
O O 0.011 0.006
;International Tables for Crystallography
(1992, Vol. C, Tables 4.2.6.8 and 6.1.1.1)
;
P P 0.102 0.094
;International Tables for Crystallography
(1992, Vol. C, Tables 4.2.6.8 and 6.1.1.1)
;
S S 0.125 0.123
;International Tables for Crystallography
(1992, Vol. C, Tables 4.2.6.8 and 6.1.1.1)
;
Mn Mn 0.337 0.728
;International Tables for Crystallography
(1992, Vol. C, Tables 4.2.6.8 and 6.1.1.1)
;
Pt Pt -1.703 8.390
;International Tables for Crystallography
(1992, Vol. C, Tables 4.2.6.8 and 6.1.1.1)
;

loop_
_geom_angle_atom_site_label_1
_geom_angle_atom_site_label_2
_geom_angle_atom_site_label_3
_geom_angle
_geom_angle_site_symmetry_1
_geom_angle_site_symmetry_2
_geom_angle_site_symmetry_3
_geom_angle_publ_flag
S(1) Pt P(1) 175.4(1) 1_555 1_555 1_555 yes
S(1) Pt P(2) 94.6(3) 1_555 1_555 1_555 yes
S(1) Pt C(1) 94.0(4) 1_555 1_555 1_555 yes
P(1) Pt P(2) 85.4(3) 1_555 1_555 1_555 yes
P(1) Pt C(1) 86.6(4) 1_555 1_555 1_555 yes
P(2) Pt C(1) 169.8(4) 1_555 1_555 1_555 yes
S(1) Mn(1) C(32) 84.4(5) 1_555 1_555 1_555 yes
S(1) Mn(1) C(33) 170.5(5) 1_555 1_555 1_555 yes
S(1) Mn(1) C(34) 86.7(4) 1_555 1_555 1_555 yes
S(1) Mn(1) C(35) 94.4(5) 1_555 1_555 1_555 yes
S(1) Mn(1) C(36) 93.3(5) 1_555 1_555 1_555 yes
C(32) Mn(1) C(33) 86.2(7) 1_555 1_555 1_555 yes
C(32) Mn(1) C(34) 88.4(6) 1_555 1_555 1_555 yes
C(32) Mn(1) C(35) 175.5(6) 1_555 1_555 1_555 yes
C(32) Mn(1) C(36) 84.7(5) 1_555 1_555 1_555 yes
C(33) Mn(1) C(34) 91.0(6) 1_555 1_555 1_555 yes
C(33) Mn(1) C(35) 95.1(7) 1_555 1_555 1_555 yes
C(33) Mn(1) C(36) 87.9(6) 1_555 1_555 1_555 yes
C(34) Mn(1) C(35) 95.9(6) 1_555 1_555 1_555 yes
C(34) Mn(1) C(36) 173.1(6) 1_555 1_555 1_555 yes
C(35) Mn(1) C(36) 91.0(6) 1_555 1_555 1_555 yes
Pt S(1) Mn(1) 107.9(2) 1_555 1_555 1_555 yes
Pt S(1) C(29) 110.5(5) 1_555 1_555 1_555 yes
Mn(1) S(1) C(29) 99.3(5) 1_555 1_555 1_555 yes
Pt P(1) C(2) 109.6(5) 1_555 1_555 1_555 yes
Pt P(1) C(4) 115.7(4) 1_555 1_555 1_555 yes
Pt P(1) C(10) 115.5(5) 1_555 1_555 1_555 yes
C(2) P(1) C(4) 104.7(6) 1_555 1_555 1_555 yes
C(2) P(1) C(10) 104.1(6) 1_555 1_555 1_555 yes
C(4) P(1) C(10) 106.1(6) 1_555 1_555 1_555 yes
Pt P(2) C(3) 105.0(4) 1_555 1_555 1_555 yes
Pt P(2) C(16) 110.0(5) 1_555 1_555 1_555 yes
Pt P(2) C(22) 128.0(5) 1_555 1_555 1_555 yes
C(3) P(2) C(16) 102.1(7) 1_555 1_555 1_555 yes
C(3) P(2) C(22) 106.8(6) 1_555 1_555 1_555 yes
C(16) P(2) C(22) 102.1(6) 1_555 1_555 1_555 yes
Pt C(1) H 109(1) 1_555 1_555 1_555 yes
Pt C(1) H 109(1) 1_555 1_555 1_555 yes
Pt C(1) H 109.5(10) 1_555 1_555 1_555 yes
H C(1) H 109(1) 1_555 1_555 1_555 yes
H C(1) H 109(1) 1_555 1_555 1_555 yes
H C(1) H 109(1) 1_555 1_555 1_555 yes
P(1) C(2) C(3) 109.4(8) 1_555 1_555 1_555 yes
P(1) C(2) H 109(1) 1_555 1_555 1_555 yes
P(1) C(2) H 109.2(10) 1_555 1_555 1_555 yes
C(3) C(2) H 109(1) 1_555 1_555 1_555 yes
C(3) C(2) H 109(1) 1_555 1_555 1_555 yes
H C(2) H 109(1) 1_555 1_555 1_555 yes
P(2) C(3) C(2) 108.1(8) 1_555 1_555 1_555 yes
P(2) C(3) H 109(1) 1_555 1_555 1_555 yes
P(2) C(3) H 109.8(10) 1_555 1_555 1_555 yes
C(2) C(3) H 109(1) 1_555 1_555 1_555 yes
C(2) C(3) H 110(1) 1_555 1_555 1_555 yes
H C(3) H 109(1) 1_555 1_555 1_555 yes
P(1) C(4) C(5) 120.0(10) 1_555 1_555 1_555 yes
P(1) C(4) C(9) 122(1) 1_555 1_555 1_555 yes
C(5) C(4) C(9) 117(1) 1_555 1_555 1_555 yes
C(4) C(5) C(6) 123(1) 1_555 1_555 1_555 yes
C(4) C(5) H 118(1) 1_555 1_555 1_555 yes
C(6) C(5) H 118(1) 1_555 1_555 1_555 yes
C(5) C(6) C(7) 117(1) 1_555 1_555 1_555 yes
C(5) C(6) H 121(1) 1_555 1_555 1_555 yes
C(7) C(6) H 120(1) 1_555 1_555 1_555 yes
C(6) C(7) C(8) 120(1) 1_555 1_555 1_555 yes
C(6) C(7) H 119(1) 1_555 1_555 1_555 yes
C(8) C(7) H 119(1) 1_555 1_555 1_555 yes
C(7) C(8) C(9) 120(1) 1_555 1_555 1_555 yes
C(7) C(8) H 119(1) 1_555 1_555 1_555 yes
C(9) C(8) H 119(1) 1_555 1_555 1_555 yes
C(4) C(9) C(8) 119(1) 1_555 1_555 1_555 yes
C(4) C(9) H 119(1) 1_555 1_555 1_555 yes
C(8) C(9) H 120(1) 1_555 1_555 1_555 yes
P(1) C(10) C(11) 120(1) 1_555 1_555 1_555 yes
P(1) C(10) C(15) 119.0(10) 1_555 1_555 1_555 yes
C(11) C(10) C(15) 120(1) 1_555 1_555 1_555 yes
C(10) C(11) C(12) 120(1) 1_555 1_555 1_555 yes
C(10) C(11) H 119(1) 1_555 1_555 1_555 yes
C(12) C(11) H 119(1) 1_555 1_555 1_555 yes
C(11) C(12) C(13) 119(1) 1_555 1_555 1_555 yes
C(11) C(12) H 120(1) 1_555 1_555 1_555 yes
C(13) C(12) H 120(1) 1_555 1_555 1_555 yes
C(12) C(13) C(14) 121(1) 1_555 1_555 1_555 yes
C(12) C(13) H 119(1) 1_555 1_555 1_555 yes
C(14) C(13) H 119(1) 1_555 1_555 1_555 yes
C(13) C(14) C(15) 120(1) 1_555 1_555 1_555 yes
C(13) C(14) H 119(1) 1_555 1_555 1_555 yes
C(15) C(14) H 119(1) 1_555 1_555 1_555 yes
C(10) C(15) C(14) 118(1) 1_555 1_555 1_555 yes
C(10) C(15) H 120(1) 1_555 1_555 1_555 yes
C(14) C(15) H 120(1) 1_555 1_555 1_555 yes
P(2) C(16) C(17) 120.6(10) 1_555 1_555 1_555 yes
P(2) C(16) C(21) 120(1) 1_555 1_555 1_555 yes
C(17) C(16) C(21) 119(1) 1_555 1_555 1_555 yes
C(16) C(17) C(18) 121(1) 1_555 1_555 1_555 yes
C(16) C(17) H 119(1) 1_555 1_555 1_555 yes
C(18) C(17) H 119(1) 1_555 1_555 1_555 yes
C(17) C(18) C(19) 118(1) 1_555 1_555 1_555 yes
C(17) C(18) H 120(1) 1_555 1_555 1_555 yes
C(19) C(18) H 120(1) 1_555 1_555 1_555 yes
C(18) C(19) C(20) 122(1) 1_555 1_555 1_555 yes
C(18) C(19) H 118(1) 1_555 1_555 1_555 yes
C(20) C(19) H 118(1) 1_555 1_555 1_555 yes
C(19) C(20) C(21) 118(1) 1_555 1_555 1_555 yes
C(19) C(20) H 120(1) 1_555 1_555 1_555 yes
C(21) C(20) H 120(1) 1_555 1_555 1_555 yes
C(16) C(21) C(20) 119(1) 1_555 1_555 1_555 yes
C(16) C(21) H 120(1) 1_555 1_555 1_555 yes
C(20) C(21) H 120(1) 1_555 1_555 1_555 yes
P(2) C(22) C(23) 118.6(10) 1_555 1_555 1_555 yes
P(2) C(22) C(27) 123(1) 1_555 1_555 1_555 yes
C(23) C(22) C(27) 117(1) 1_555 1_555 1_555 yes
C(22) C(23) C(24) 121(1) 1_555 1_555 1_555 yes
C(22) C(23) H 119(1) 1_555 1_555 1_555 yes
C(24) C(23) H 119(1) 1_555 1_555 1_555 yes
C(23) C(24) C(25) 119(1) 1_555 1_555 1_555 yes
C(23) C(24) H 120(1) 1_555 1_555 1_555 yes
C(25) C(24) H 120(1) 1_555 1_555 1_555 yes
C(24) C(25) C(26) 118(1) 1_555 1_555 1_555 yes
C(24) C(25) H 120(1) 1_555 1_555 1_555 yes
C(26) C(25) H 120(1) 1_555 1_555 1_555 yes
C(25) C(26) C(27) 121(1) 1_555 1_555 1_555 yes
C(25) C(26) H 119(1) 1_555 1_555 1_555 yes
C(27) C(26) H 118(1) 1_555 1_555 1_555 yes
C(22) C(27) C(26) 120(1) 1_555 1_555 1_555 yes
C(22) C(27) H 119(1) 1_555 1_555 1_555 yes
C(26) C(27) H 119(1) 1_555 1_555 1_555 yes
C(29) C(28) H 109(1) 1_555 1_555 1_555 yes
C(29) C(28) H 109(1) 1_555 1_555 1_555 yes
C(29) C(28) H 109(1) 1_555 1_555 1_555 yes
H C(28) H 109(1) 1_555 1_555 1_555 yes
H C(28) H 109(1) 1_555 1_555 1_555 yes
H C(28) H 109(1) 1_555 1_555 1_555 yes
S(1) C(29) C(28) 110(1) 1_555 1_555 1_555 yes
S(1) C(29) C(30) 108.7(9) 1_555 1_555 1_555 yes
S(1) C(29) H 107.4(9) 1_555 1_555 1_555 yes
C(28) C(29) C(30) 114(1) 1_555 1_555 1_555 yes
C(28) C(29) H 107(1) 1_555 1_555 1_555 yes
C(30) C(29) H 107(1) 1_555 1_555 1_555 yes
C(29) C(30) C(31) 112(1) 1_555 1_555 1_555 yes
C(29) C(30) C(32) 111(1) 1_555 1_555 1_555 yes
C(29) C(30) H 108(1) 1_555 1_555 1_555 yes
C(31) C(30) C(32) 107(1) 1_555 1_555 1_555 yes
C(31) C(30) H 108(1) 1_555 1_555 1_555 yes
C(32) C(30) H 108(1) 1_555 1_555 1_555 yes
C(30) C(31) H 109(1) 1_555 1_555 1_555 yes
C(30) C(31) H 109(1) 1_555 1_555 1_555 yes
C(30) C(31) H 109(1) 1_555 1_555 1_555 yes
H C(31) H 109(1) 1_555 1_555 1_555 yes
H C(31) H 109(1) 1_555 1_555 1_555 yes
H C(31) H 109(1) 1_555 1_555 1_555 yes
Mn(1) C(32) O(1) 125(1) 1_555 1_555 1_555 yes
Mn(1) C(32) C(30) 117.2(9) 1_555 1_555 1_555 yes
O(1) C(32) C(30) 117(1) 1_555 1_555 1_555 yes
Mn(1) C(33) O(2) 177(1) 1_555 1_555 1_555 yes
Mn(1) C(34) O(3) 178(1) 1_555 1_555 1_555 yes
Mn(1) C(35) O(4) 175(1) 1_555 1_555 1_555 yes
Mn(1) C(36) O(5) 174(1) 1_555 1_555 1_555 yes
C(38) C(37) C(39) 119(1) 1_555 1_555 2_665 yes
C(37) C(38) C(39) 121(1) 1_555 1_555 1_555 yes
C(37) C(38) H 118(2) 1_555 1_555 1_555 yes
C(39) C(38) H 119(2) 1_555 1_555 1_555 yes
C(37) C(39) C(38) 118(1) 2_665 1_555 1_555 yes

loop_
_geom_bond_atom_site_label_1
_geom_bond_atom_site_label_2
_geom_bond_distance
_geom_bond_site_symmetry_1
_geom_bond_site_symmetry_2
_geom_bond_publ_flag
Pt S(1) 2.372(7) 1_555 1_555 yes
Pt P(1) 2.245(6) 1_555 1_555 yes
Pt P(2) 2.313(6) 1_555 1_555 yes
Pt C(1) 2.10(1) 1_555 1_555 yes
Mn(1) S(1) 2.386(6) 1_555 1_555 yes
Mn(1) C(32) 2.08(2) 1_555 1_555 yes
Mn(1) C(33) 1.83(2) 1_555 1_555 yes
Mn(1) C(34) 1.85(2) 1_555 1_555 yes
Mn(1) C(35) 1.86(1) 1_555 1_555 yes
Mn(1) C(36) 1.85(1) 1_555 1_555 yes
S(1) C(29) 1.83(1) 1_555 1_555 yes
P(1) C(2) 1.85(1) 1_555 1_555 yes
P(1) C(4) 1.85(1) 1_555 1_555 yes
P(1) C(10) 1.81(1) 1_555 1_555 yes
P(2) C(3) 1.84(1) 1_555 1_555 yes
P(2) C(16) 1.82(1) 1_555 1_555 yes
P(2) C(22) 1.81(1) 1_555 1_555 yes
O(1) C(32) 1.22(2) 1_555 1_555 yes
O(2) C(33) 1.14(2) 1_555 1_555 yes
O(3) C(34) 1.15(2) 1_555 1_555 yes
O(4) C(35) 1.13(2) 1_555 1_555 yes
O(5) C(36) 1.16(2) 1_555 1_555 yes
C(1) H 0.948 1_555 1_555 yes
C(1) H 0.953 1_555 1_555 yes
C(1) H 0.950 1_555 1_555 yes
C(2) C(3) 1.54(2) 1_555 1_555 yes
C(2) H 0.950 1_555 1_555 yes
C(2) H 0.951 1_555 1_555 yes
C(3) H 0.952 1_555 1_555 yes
C(3) H 0.949 1_555 1_555 yes
C(4) C(5) 1.38(2) 1_555 1_555 yes
C(4) C(9) 1.42(2) 1_555 1_555 yes
C(5) C(6) 1.35(2) 1_555 1_555 yes
C(5) H 0.950 1_555 1_555 yes
C(6) C(7) 1.44(2) 1_555 1_555 yes
C(6) H 0.949 1_555 1_555 yes
C(7) C(8) 1.34(2) 1_555 1_555 yes
C(7) H 0.951 1_555 1_555 yes
C(8) C(9) 1.39(2) 1_555 1_555 yes
C(8) H 0.951 1_555 1_555 yes
C(9) H 0.951 1_555 1_555 yes
C(10) C(11) 1.40(2) 1_555 1_555 yes
C(10) C(15) 1.40(2) 1_555 1_555 yes
C(11) C(12) 1.38(2) 1_555 1_555 yes
C(11) H 0.953 1_555 1_555 yes
C(12) C(13) 1.39(3) 1_555 1_555 yes
C(12) H 0.951 1_555 1_555 yes
C(13) C(14) 1.39(3) 1_555 1_555 yes
C(13) H 0.949 1_555 1_555 yes
C(14) C(15) 1.41(2) 1_555 1_555 yes
C(14) H 0.950 1_555 1_555 yes
C(15) H 0.949 1_555 1_555 yes
C(16) C(17) 1.39(2) 1_555 1_555 yes
C(16) C(21) 1.40(2) 1_555 1_555 yes
C(17) C(18) 1.42(2) 1_555 1_555 yes
C(17) H 0.952 1_555 1_555 yes
C(18) C(19) 1.34(3) 1_555 1_555 yes
C(18) H 0.950 1_555 1_555 yes
C(19) C(20) 1.40(3) 1_555 1_555 yes
C(19) H 0.951 1_555 1_555 yes
C(20) C(21) 1.41(2) 1_555 1_555 yes
C(20) H 0.949 1_555 1_555 yes
C(21) H 0.951 1_555 1_555 yes
C(22) C(23) 1.40(2) 1_555 1_555 yes
C(22) C(27) 1.43(2) 1_555 1_555 yes
C(23) C(24) 1.41(2) 1_555 1_555 yes
C(23) H 0.950 1_555 1_555 yes
C(24) C(25) 1.44(2) 1_555 1_555 yes
C(24) H 0.952 1_555 1_555 yes
C(25) C(26) 1.37(2) 1_555 1_555 yes
C(25) H 0.952 1_555 1_555 yes
C(26) C(27) 1.40(2) 1_555 1_555 yes
C(26) H 0.952 1_555 1_555 yes
C(27) H 0.952 1_555 1_555 yes
C(28) C(29) 1.51(2) 1_555 1_555 yes
C(28) H 0.949 1_555 1_555 yes
C(28) H 0.951 1_555 1_555 yes
C(28) H 0.950 1_555 1_555 yes
C(29) C(30) 1.54(2) 1_555 1_555 yes
C(29) H 0.959 1_555 1_555 yes
C(30) C(31) 1.54(2) 1_555 1_555 yes
C(30) C(32) 1.56(2) 1_555 1_555 yes
C(30) H 0.957 1_555 1_555 yes
C(31) H 0.951 1_555 1_555 yes
C(31) H 0.950 1_555 1_555 yes
C(31) H 0.949 1_555 1_555 yes
C(37) C(38) 1.44(3) 1_555 1_555 yes
C(37) C(39) 1.40(3) 1_555 2_665 yes
C(38) C(39) 1.38(3) 1_555 1_555 yes
C(38) H 0.968 1_555 1_555 yes

loop_
_geom_contact_atom_site_label_1
_geom_contact_atom_site_label_2
_geom_contact_distance
_geom_contact_site_symmetry_1
_geom_contact_site_symmetry_2
O(1) C(20) 3.50(2) 1_555 1_455
O(1) C(8) 3.51(2) 1_555 2_556
O(2) C(11) 3.26(2) 1_555 2_555
O(2) C(3) 3.36(2) 1_555 2_555
O(2) C(10) 3.36(2) 1_555 2_555
O(2) C(6) 3.41(2) 1_555 1_454
O(2) C(12) 3.47(2) 1_555 2_555
O(2) C(7) 3.55(3) 1_555 1_454
O(2) C(2) 3.60(2) 1_555 2_555
O(3) C(13) 3.29(2) 1_555 2_555
O(3) C(25) 3.56(2) 1_555 2_565
O(4) O(4) 3.10(2) 1_555 2_555
O(4) O(5) 3.26(1) 1_555 2_555
O(4) C(35) 3.32(2) 1_555 2_555
O(4) C(36) 3.40(2) 1_555 2_555
O(4) C(14) 3.46(2) 1_555 2_555
O(5) C(9) 3.16(2) 1_555 2_556
O(5) C(8) 3.36(2) 1_555 2_556
O(5) C(1) 3.41(2) 1_555 2_556
C(13) C(34) 3.46(2) 1_555 2_555
C(14) C(35) 3.48(2) 1_555 2_555
C(19) C(20) 3.32(2) 1_555 2_666
C(19) C(19) 3.58(3) 1_555 2_666

loop_
_geom_torsion_atom_site_label_1
_geom_torsion_atom_site_label_2
_geom_torsion_atom_site_label_3
_geom_torsion_atom_site_label_4
_geom_torsion
_geom_torsion_site_symmetry_1
_geom_torsion_site_symmetry_2
_geom_torsion_site_symmetry_3
_geom_torsion_site_symmetry_4
_geom_torsion_publ_flag
Pt S(1) Mn(1) C(32) 133.4(4) 1_555 1_555 1_555 1_555 yes
Pt S(1) Mn(1) C(33) 145(2) 1_555 1_555 1_555 1_555 yes
Pt S(1) Mn(1) C(34) -137.9(5) 1_555 1_555 1_555 1_555 yes
Pt S(1) Mn(1) C(35) -42.2(4) 1_555 1_555 1_555 1_555 yes
Pt S(1) Mn(1) C(36) 49.0(4) 1_555 1_555 1_555 1_555 yes
Pt S(1) C(29) C(28) 80(1) 1_555 1_555 1_555 1_555 yes
Pt S(1) C(29) C(30) -152.4(8) 1_555 1_555 1_555 1_555 yes
Pt P(1) C(2) C(3) -29.2(9) 1_555 1_555 1_555 1_555 yes
Pt P(1) C(4) C(5) -59(1) 1_555 1_555 1_555 1_555 yes
Pt P(1) C(4) C(9) 115.2(10) 1_555 1_555 1_555 1_555 yes
Pt P(1) C(10) C(11) 170.6(9) 1_555 1_555 1_555 1_555 yes
Pt P(1) C(10) C(15) -6(1) 1_555 1_555 1_555 1_555 yes
Pt P(2) C(3) C(2) -48.1(9) 1_555 1_555 1_555 1_555 yes
Pt P(2) C(16) C(17) -16(1) 1_555 1_555 1_555 1_555 yes
Pt P(2) C(16) C(21) 158(1) 1_555 1_555 1_555 1_555 yes
Pt P(2) C(22) C(23) 63(1) 1_555 1_555 1_555 1_555 yes
Pt P(2) C(22) C(27) -115(1) 1_555 1_555 1_555 1_555 yes
Mn(1) S(1) Pt P(1) 4(1) 1_555 1_555 1_555 1_555 yes
Mn(1) S(1) Pt P(2) 93.5(2) 1_555 1_555 1_555 1_555 yes
Mn(1) S(1) Pt C(1) -92.0(4) 1_555 1_555 1_555 1_555 yes
Mn(1) S(1) C(29) C(28) -166(1) 1_555 1_555 1_555 1_555 yes
Mn(1) S(1) C(29) C(30) -39.3(10) 1_555 1_555 1_555 1_555 yes
Mn(1) C(32) C(30) C(29) -31(1) 1_555 1_555 1_555 1_555 yes
Mn(1) C(32) C(30) C(31) 92(1) 1_555 1_555 1_555 1_555 yes
S(1) Pt P(1) C(2) 89(1) 1_555 1_555 1_555 1_555 yes
S(1) Pt P(1) C(4) -152(1) 1_555 1_555 1_555 1_555 yes
S(1) Pt P(1) C(10) -27(1) 1_555 1_555 1_555 1_555 yes
S(1) Pt P(2) C(3) -151.7(5) 1_555 1_555 1_555 1_555 yes
S(1) Pt P(2) C(16) 99.1(5) 1_555 1_555 1_555 1_555 yes
S(1) Pt P(2) C(22) -25.5(6) 1_555 1_555 1_555 1_555 yes
S(1) Mn(1) C(32) O(1) -174(1) 1_555 1_555 1_555 1_555 yes
S(1) Mn(1) C(32) C(30) 4.2(10) 1_555 1_555 1_555 1_555 yes
S(1) Mn(1) C(33) O(2) -20(34) 1_555 1_555 1_555 1_555 yes
S(1) Mn(1) C(34) O(3) -61(50) 1_555 1_555 1_555 1_555 yes
S(1) Mn(1) C(35) O(4) 124(14) 1_555 1_555 1_555 1_555 yes
S(1) Mn(1) C(36) O(5) 179(10) 1_555 1_555 1_555 1_555 yes
S(1) C(29) C(30) C(31) -73(1) 1_555 1_555 1_555 1_555 yes
S(1) C(29) C(30) C(32) 47(1) 1_555 1_555 1_555 1_555 yes
P(1) Pt S(1) C(29) 112(1) 1_555 1_555 1_555 1_555 yes
P(1) Pt P(2) C(3) 23.7(5) 1_555 1_555 1_555 1_555 yes
P(1) Pt P(2) C(16) -85.5(5) 1_555 1_555 1_555 1_555 yes
P(1) Pt P(2) C(22) 149.9(6) 1_555 1_555 1_555 1_555 yes
P(1) C(2) C(3) P(2) 49(1) 1_555 1_555 1_555 1_555 yes
P(1) C(4) C(5) C(6) 178(1) 1_555 1_555 1_555 1_555 yes
P(1) C(4) C(9) C(8) -176(1) 1_555 1_555 1_555 1_555 yes
P(1) C(10) C(11) C(12) -178(1) 1_555 1_555 1_555 1_555 yes
P(1) C(10) C(15) C(14) 176(1) 1_555 1_555 1_555 1_555 yes
P(2) Pt S(1) C(29) -158.9(5) 1_555 1_555 1_555 1_555 yes
P(2) Pt P(1) C(2) -0.1(5) 1_555 1_555 1_555 1_555 yes
P(2) Pt P(1) C(4) 118.0(5) 1_555 1_555 1_555 1_555 yes
P(2) Pt P(1) C(10) -117.2(4) 1_555 1_555 1_555 1_555 yes
P(2) C(16) C(17) C(18) 176(1) 1_555 1_555 1_555 1_555 yes
P(2) C(16) C(21) C(20) -175(1) 1_555 1_555 1_555 1_555 yes
P(2) C(22) C(23) C(24) -178(1) 1_555 1_555 1_555 1_555 yes
P(2) C(22) C(27) C(26) 178(1) 1_555 1_555 1_555 1_555 yes
O(1) C(32) Mn(1) C(33) 7(1) 1_555 1_555 1_555 1_555 yes
O(1) C(32) Mn(1) C(34) 98(1) 1_555 1_555 1_555 1_555 yes
O(1) C(32) Mn(1) C(35) -100(7) 1_555 1_555 1_555 1_555 yes
O(1) C(32) Mn(1) C(36) -81(1) 1_555 1_555 1_555 1_555 yes
O(1) C(32) C(30) C(29) 147(1) 1_555 1_555 1_555 1_555 yes
O(1) C(32) C(30) C(31) -88(1) 1_555 1_555 1_555 1_555 yes
O(2) C(33) Mn(1) C(32) -7(31) 1_555 1_555 1_555 1_555 yes
O(2) C(33) Mn(1) C(34) -96(31) 1_555 1_555 1_555 1_555 yes
O(2) C(33) Mn(1) C(35) 167(31) 1_555 1_555 1_555 1_555 yes
O(2) C(33) Mn(1) C(36) 76(31) 1_555 1_555 1_555 1_555 yes
O(3) C(34) Mn(1) C(32) 23(50) 1_555 1_555 1_555 1_555 yes
O(3) C(34) Mn(1) C(33) 109(50) 1_555 1_555 1_555 1_555 yes
O(3) C(34) Mn(1) C(35) -155(50) 1_555 1_555 1_555 1_555 yes
O(3) C(34) Mn(1) C(36) 28(53) 1_555 1_555 1_555 1_555 yes
O(4) C(35) Mn(1) C(32) 49(18) 1_555 1_555 1_555 1_555 yes
O(4) C(35) Mn(1) C(33) -57(14) 1_555 1_555 1_555 1_555 yes
O(4) C(35) Mn(1) C(34) -148(14) 1_555 1_555 1_555 1_555 yes
O(4) C(35) Mn(1) C(36) 30(14) 1_555 1_555 1_555 1_555 yes
O(5) C(36) Mn(1) C(32) 95(10) 1_555 1_555 1_555 1_555 yes
O(5) C(36) Mn(1) C(33) 8(10) 1_555 1_555 1_555 1_555 yes
O(5) C(36) Mn(1) C(34) 90(11) 1_555 1_555 1_555 1_555 yes
O(5) C(36) Mn(1) C(35) -86(10) 1_555 1_555 1_555 1_555 yes
C(1) Pt S(1) C(29) 15.6(6) 1_555 1_555 1_555 1_555 yes
C(1) Pt P(1) C(2) -173.9(6) 1_555 1_555 1_555 1_555 yes
C(1) Pt P(1) C(4) -55.8(6) 1_555 1_555 1_555 1_555 yes
C(1) Pt P(1) C(10) 68.9(6) 1_555 1_555 1_555 1_555 yes
C(1) Pt P(2) C(3) 61(2) 1_555 1_555 1_555 1_555 yes
C(1) Pt P(2) C(16) -48(2) 1_555 1_555 1_555 1_555 yes
C(1) Pt P(2) C(22) -172(2) 1_555 1_555 1_555 1_555 yes
C(2) P(1) C(4) C(5) 61(1) 1_555 1_555 1_555 1_555 yes
C(2) P(1) C(4) C(9) -123(1) 1_555 1_555 1_555 1_555 yes
C(2) P(1) C(10) C(11) 50(1) 1_555 1_555 1_555 1_555 yes
C(2) P(1) C(10) C(15) -126(1) 1_555 1_555 1_555 1_555 yes
C(2) C(3) P(2) C(16) 66.8(9) 1_555 1_555 1_555 1_555 yes
C(2) C(3) P(2) C(22) 173.6(9) 1_555 1_555 1_555 1_555 yes
C(3) P(2) C(16) C(17) -127(1) 1_555 1_555 1_555 1_555 yes
C(3) P(2) C(16) C(21) 47(1) 1_555 1_555 1_555 1_555 yes
C(3) P(2) C(22) C(23) -170(1) 1_555 1_555 1_555 1_555 yes
C(3) P(2) C(22) C(27) 10(1) 1_555 1_555 1_555 1_555 yes
C(3) C(2) P(1) C(4) -153.9(9) 1_555 1_555 1_555 1_555 yes
C(3) C(2) P(1) C(10) 94.9(9) 1_555 1_555 1_555 1_555 yes
C(4) P(1) C(10) C(11) -59(1) 1_555 1_555 1_555 1_555 yes
C(4) P(1) C(10) C(15) 123.0(10) 1_555 1_555 1_555 1_555 yes
C(4) C(5) C(6) C(7) -2(2) 1_555 1_555 1_555 1_555 yes
C(4) C(9) C(8) C(7) 0(2) 1_555 1_555 1_555 1_555 yes
C(5) C(4) P(1) C(10) 171(1) 1_555 1_555 1_555 1_555 yes
C(5) C(4) C(9) C(8) -2(1) 1_555 1_555 1_555 1_555 yes
C(5) C(6) C(7) C(8) 0(2) 1_555 1_555 1_555 1_555 yes
C(6) C(5) C(4) C(9) 3(2) 1_555 1_555 1_555 1_555 yes
C(6) C(7) C(8) C(9) 1(2) 1_555 1_555 1_555 1_555 yes
C(9) C(4) P(1) C(10) -14(1) 1_555 1_555 1_555 1_555 yes
C(10) C(11) C(12) C(13) 2(2) 1_555 1_555 1_555 1_555 yes
C(10) C(15) C(14) C(13) 1(2) 1_555 1_555 1_555 1_555 yes
C(11) C(10) C(15) C(14) 0(1) 1_555 1_555 1_555 1_555 yes
C(11) C(12) C(13) C(14) -1(2) 1_555 1_555 1_555 1_555 yes
C(12) C(11) C(10) C(15) -1(2) 1_555 1_555 1_555 1_555 yes
C(12) C(13) C(14) C(15) 0(2) 1_555 1_555 1_555 1_555 yes
C(16) P(2) C(22) C(23) -63(1) 1_555 1_555 1_555 1_555 yes
C(16) P(2) C(22) C(27) 117(1) 1_555 1_555 1_555 1_555 yes
C(16) C(17) C(18) C(19) -2(2) 1_555 1_555 1_555 1_555 yes
C(16) C(21) C(20) C(19) 0(2) 1_555 1_555 1_555 1_555 yes
C(17) C(16) P(2) C(22) 122(1) 1_555 1_555 1_555 1_555 yes
C(17) C(16) C(21) C(20) 0(2) 1_555 1_555 1_555 1_555 yes
C(17) C(18) C(19) C(20) 1(2) 1_555 1_555 1_555 1_555 yes
C(18) C(17) C(16) C(21) 2(2) 1_555 1_555 1_555 1_555 yes
C(18) C(19) C(20) C(21) 0(2) 1_555 1_555 1_555 1_555 yes
C(21) C(16) P(2) C(22) -63(1) 1_555 1_555 1_555 1_555 yes
C(22) C(23) C(24) C(25) 0(2) 1_555 1_555 1_555 1_555 yes
C(22) C(27) C(26) C(25) 0(2) 1_555 1_555 1_555 1_555 yes
C(23) C(22) C(27) C(26) 0(2) 1_555 1_555 1_555 1_555 yes
C(23) C(24) C(25) C(26) 0(2) 1_555 1_555 1_555 1_555 yes
C(24) C(23) C(22) C(27) 0(2) 1_555 1_555 1_555 1_555 yes
C(24) C(25) C(26) C(27) 0(2) 1_555 1_555 1_555 1_555 yes
C(28) C(29) C(30) C(31) 51(1) 1_555 1_555 1_555 1_555 yes
C(28) C(29) C(30) C(32) 172(1) 1_555 1_555 1_555 1_555 yes
C(29) S(1) Mn(1) C(32) 18.2(6) 1_555 1_555 1_555 1_555 yes
C(29) S(1) Mn(1) C(33) 30(2) 1_555 1_555 1_555 1_555 yes
C(29) S(1) Mn(1) C(34) 106.9(6) 1_555 1_555 1_555 1_555 yes
C(29) S(1) Mn(1) C(35) -157.4(6) 1_555 1_555 1_555 1_555 yes
C(29) S(1) Mn(1) C(36) -66.2(6) 1_555 1_555 1_555 1_555 yes
C(30) C(32) Mn(1) C(33) -173(1) 1_555 1_555 1_555 1_555 yes
C(30) C(32) Mn(1) C(34) -82(1) 1_555 1_555 1_555 1_555 yes
C(30) C(32) Mn(1) C(35) 79(7) 1_555 1_555 1_555 1_555 yes
C(30) C(32) Mn(1) C(36) 98(1) 1_555 1_555 1_555 1_555 yes
